data_4339088
loop_
_publ_author_name
'Li, Pei-zhou'
'Lu, Xiao-ming'
'Liu, Bo'
'Wang, Shuo'
'Wang, Xiao-jun'

_publ_section_title
;
 Self-Assembly of Two Chiral Supramolecules with Three-Dimensional Porous
 Host Frameworks: (Delta){[Fe(II)(phen)(3)][Fe(III)Na(C(2)O(4))(3)]}(n)()
 and Its Enantiomer.
;
_journal_issue 15
_journal_name_full 'Inorganic chemistry'
_journal_page_first 5823
_journal_page_last 5825
_journal_paper_doi 10.1021/ic070214i
_journal_volume 46
_journal_year 2007
_chemical_formula_sum 'C42 H24 Fe2 N6 Na O12'
_chemical_formula_weight 939.36
_chemical_name_systematic
;

 ?

;
_space_group_IT_number 198
_symmetry_cell_setting cubic
_symmetry_space_group_name_Hall 'P 2ac 2ab 3'
_symmetry_space_group_name_H-M 'P 21 3'
_atom_sites_solution_hydrogens geom
_atom_sites_solution_primary direct
_atom_sites_solution_secondary difmap
_audit_creation_method SHELXL-97
_cell_angle_alpha 90.00
_cell_angle_beta 90.00
_cell_angle_gamma 90.00
_cell_formula_units_Z 4
_cell_length_a 16.1281(14)
_cell_length_b 16.1281(14)
_cell_length_c 16.1281(14)
_cell_measurement_reflns_used 530
_cell_measurement_temperature 273(2)
_cell_measurement_theta_max 20.09
_cell_measurement_theta_min 3.79
_cell_volume 4195.2(6)
_computing_cell_refinement 'Bruker SMART'
_computing_data_collection 'Bruker SMART'
_computing_data_reduction 'Bruker SAINT'
_computing_molecular_graphics 'Bruker SHELXTL'
_computing_publication_material 'Bruker SHELXTL'
_computing_structure_refinement 'SHELXL-97 (Sheldrick, 1997)'
_computing_structure_solution 'SHELXS-97 (Sheldrick, 1990)'
_diffrn_ambient_temperature 273(2)
_diffrn_measured_fraction_theta_full 0.996
_diffrn_measured_fraction_theta_max 0.996
_diffrn_measurement_device_type 'CCD area detector'
_diffrn_measurement_method 'phi and omega scans'
_diffrn_radiation_monochromator graphite
_diffrn_radiation_source 'fine-focus sealed tube'
_diffrn_radiation_type MoK\a
_diffrn_radiation_wavelength 0.71073
_diffrn_reflns_av_R_equivalents 0.0632
_diffrn_reflns_av_sigmaI/netI 0.1527
_diffrn_reflns_limit_h_max 6
_diffrn_reflns_limit_h_min -16
_diffrn_reflns_limit_k_max 21
_diffrn_reflns_limit_k_min -1
_diffrn_reflns_limit_l_max 13
_diffrn_reflns_limit_l_min -17
_diffrn_reflns_number 6706
_diffrn_reflns_theta_full 28.27
_diffrn_reflns_theta_max 28.27
_diffrn_reflns_theta_min 3.79
_exptl_absorpt_coefficient_mu 0.772
_exptl_absorpt_correction_T_max 0.793
_exptl_absorpt_correction_T_min 0.757
_exptl_absorpt_correction_type none
_exptl_crystal_colour red
_exptl_crystal_density_diffrn 1.487
_exptl_crystal_density_meas 0
_exptl_crystal_density_method 'not measured'
_exptl_crystal_description BLOCK
_exptl_crystal_F_000 1908
_exptl_crystal_size_max 0.36
_exptl_crystal_size_mid 0.32
_exptl_crystal_size_min 0.30
_refine_diff_density_max 1.292
_refine_diff_density_min -0.635
_refine_diff_density_rms 0.254
_refine_ls_abs_structure_details 'Flack H D (1983), Acta Cryst. A39, 876-881'
_refine_ls_abs_structure_Flack -0.12(4)
_refine_ls_extinction_coef 0.011(2)
_refine_ls_extinction_expression Fc^*^=kFc[1+0.001xFc^2^\l^3^/sin(2\q)]^-1/4^
_refine_ls_extinction_method SHELXL
_refine_ls_goodness_of_fit_ref 0.992
_refine_ls_hydrogen_treatment constr
_refine_ls_matrix_type full
_refine_ls_number_parameters 191
_refine_ls_number_reflns 3486
_refine_ls_number_restraints 0
_refine_ls_restrained_S_all 0.992
_refine_ls_R_factor_all 0.1497
_refine_ls_R_factor_gt 0.0715
_refine_ls_shift/su_max 0.001
_refine_ls_shift/su_mean 0.000
_refine_ls_structure_factor_coef Fsqd
_refine_ls_weighting_details 'calc w=1/[\s^2^(Fo^2^)+(0.0906P)^2^+0.0000P] where P=(Fo^2^+2Fc^2^)/3'
_refine_ls_weighting_scheme calc
_refine_ls_wR_factor_gt 0.1689
_refine_ls_wR_factor_ref 0.2109
_reflns_number_gt 1818
_reflns_number_total 3486
_reflns_threshold_expression >2sigma(I)
_cod_data_source_file ic070214isi20070204_042129.cif
_cod_data_source_block 061108a_0m
_cod_depositor_comments
;
The following automatic conversions were performed:

'_symmetry_cell_setting' value 'Cubic' changed to 'cubic' according
to
/usr/data/users/saulius/automatic-downloads/retrospective/ACS/lib/dictionaries/cif_core.dic
dictionary named 'cif_core.dic' version 2.4.2 from 2011-04-26.

Automatic conversion script
Id: cif_fix_values 2281 2013-09-26 08:29:07Z andrius 
;
_cod_original_sg_symbol_H-M P2(1)3
_cod_database_code 4339088

loop_
_symmetry_equiv_pos_as_xyz
'x, y, z'
'-x+1/2, -y, z+1/2'
'-x, y+1/2, -z+1/2'
'x+1/2, -y+1/2, -z'
'z, x, y'
'z+1/2, -x+1/2, -y'
'-z+1/2, -x, y+1/2'
'-z, x+1/2, -y+1/2'
'y, z, x'
'-y, z+1/2, -x+1/2'
'y+1/2, -z+1/2, -x'
'-y+1/2, -z, x+1/2'

loop_
_atom_site_label
_atom_site_type_symbol
_atom_site_fract_x
_atom_site_fract_y
_atom_site_fract_z
_atom_site_U_iso_or_equiv
_atom_site_adp_type
_atom_site_occupancy
_atom_site_symmetry_multiplicity
_atom_site_calc_flag
_atom_site_refinement_flags
Fe2 Fe 0.87964(5) 0.37964(5) 1.12036(5) 0.0340(4) Uani 1 3 d S
Fe1 Fe 0.33837(6) 0.66163(6) 0.16163(6) 0.0535(5) Uani 1 3 d S
N1 N 0.8812(3) 0.3722(3) 0.9978(3) 0.0370(10) Uani 1 1 d .
N2 N 0.8780(3) 0.2573(3) 1.1136(3) 0.0394(11) Uani 1 1 d .
C8 C 0.8798(4) 0.1258(4) 0.9252(5) 0.0605(18) Uani 1 1 d .
H8 H 0.8777 0.0702 0.9098 0.073 Uiso 1 1 calc R
C11 C 0.8666(5) 0.1164(5) 1.1556(5) 0.069(2) Uani 1 1 d .
H11 H 0.8621 0.0788 1.1990 0.083 Uiso 1 1 calc R
C5 C 0.8931(5) 0.3335(5) 0.8295(4) 0.063(2) Uani 1 1 d .
H5 H 0.8969 0.3216 0.7733 0.076 Uiso 1 1 calc R
C7 C 0.8864(4) 0.1850(5) 0.8654(4) 0.0543(17) Uani 1 1 d .
H7 H 0.8901 0.1698 0.8099 0.065 Uiso 1 1 calc R
C6 C 0.8874(4) 0.2690(4) 0.8876(4) 0.0466(15) Uani 1 1 d .
C9 C 0.8761(4) 0.1468(4) 1.0100(4) 0.0487(15) Uani 1 1 d .
C10 C 0.8675(5) 0.0887(4) 1.0760(5) 0.066(2) Uani 1 1 d .
H10 H 0.8625 0.0323 1.0647 0.080 Uiso 1 1 calc R
C12 C 0.8726(4) 0.2014(4) 1.1725(4) 0.0512(16) Uani 1 1 d .
H12 H 0.8726 0.2188 1.2275 0.061 Uiso 1 1 calc R
C3 C 0.8850(4) 0.4307(4) 0.9409(4) 0.0521(16) Uani 1 1 d .
H3 H 0.8821 0.4858 0.9576 0.062 Uiso 1 1 calc R
C14 C 0.8825(4) 0.2920(3) 0.9696(3) 0.0372(12) Uani 1 1 d .
C13 C 0.8786(4) 0.2301(3) 1.0325(4) 0.0384(13) Uani 1 1 d .
O1 O 0.3621(3) 0.5407(3) 0.1796(3) 0.0646(14) Uani 1 1 d .
C4 C 0.8931(5) 0.4131(5) 0.8558(4) 0.067(2) Uani 1 1 d .
H4 H 0.8985 0.4561 0.8177 0.081 Uiso 1 1 calc R
C1 C 0.3750(5) 0.5188(4) 0.2539(5) 0.064(2) Uani 1 1 d .
O3 O 0.3900(5) 0.4495(4) 0.2776(4) 0.113(3) Uani 1 1 d .
Na1 Na 0.41660(19) 0.41660(19) 0.41660(19) 0.0700(15) Uani 1 3 d S
O4 O 0.3857(4) 0.5771(4) 0.3912(3) 0.0830(18) Uani 1 1 d .
C2 C 0.3687(5) 0.5915(5) 0.3195(5) 0.064(2) Uani 1 1 d .
O2 O 0.3469(3) 0.6606(3) 0.2860(3) 0.0658(14) Uani 1 1 d .

loop_
_atom_site_aniso_label
_atom_site_aniso_U_11
_atom_site_aniso_U_22
_atom_site_aniso_U_33
_atom_site_aniso_U_23
_atom_site_aniso_U_13
_atom_site_aniso_U_12
Fe2 0.0340(4) 0.0340(4) 0.0340(4) 0.0019(4) 0.0019(4) -0.0019(4)
Fe1 0.0535(5) 0.0535(5) 0.0535(5) -0.0080(5) 0.0080(5) 0.0080(5)
N1 0.043(3) 0.035(2) 0.033(2) 0.005(2) 0.002(2) 0.007(3)
N2 0.039(2) 0.039(3) 0.041(3) 0.002(2) 0.006(3) -0.001(2)
C8 0.058(4) 0.049(4) 0.074(5) -0.027(4) -0.003(4) 0.010(4)
C11 0.091(6) 0.046(4) 0.071(5) 0.017(4) 0.015(5) 0.001(4)
C5 0.069(5) 0.082(6) 0.038(4) 0.005(4) 0.000(3) -0.003(4)
C7 0.050(4) 0.067(4) 0.045(4) -0.019(3) -0.003(3) 0.018(3)
C6 0.045(3) 0.056(4) 0.038(3) -0.006(3) -0.001(3) 0.003(3)
C9 0.042(3) 0.038(3) 0.066(4) -0.012(3) 0.001(3) 0.002(3)
C10 0.083(6) 0.030(3) 0.086(6) -0.002(4) 0.008(5) 0.006(4)
C12 0.064(4) 0.041(3) 0.049(4) 0.013(3) 0.011(3) 0.006(3)
C3 0.062(4) 0.044(4) 0.050(4) 0.003(3) 0.001(4) -0.003(3)
C14 0.036(3) 0.047(3) 0.028(3) -0.004(2) -0.002(3) -0.003(3)
C13 0.037(3) 0.028(3) 0.050(3) -0.001(2) 0.000(3) 0.000(3)
O1 0.099(4) 0.050(3) 0.045(3) -0.015(2) 0.001(3) 0.006(3)
C4 0.089(6) 0.072(5) 0.042(4) 0.014(4) -0.008(4) -0.014(4)
C1 0.087(5) 0.049(4) 0.056(5) -0.017(3) 0.001(4) 0.008(4)
O3 0.218(9) 0.054(3) 0.065(4) -0.010(3) -0.007(5) 0.023(4)
Na1 0.0700(15) 0.0700(15) 0.0700(15) -0.0014(15) -0.0014(15) -0.0014(15)
O4 0.119(5) 0.091(4) 0.039(3) -0.015(3) -0.019(3) 0.002(4)
C2 0.074(5) 0.065(5) 0.055(5) -0.023(4) 0.002(4) -0.009(4)
O2 0.088(4) 0.055(3) 0.055(3) -0.019(3) 0.000(3) 0.001(3)

loop_
_atom_type_symbol
_atom_type_description
_atom_type_scat_dispersion_real
_atom_type_scat_dispersion_imag
_atom_type_scat_source
C C 0.0033 0.0016 'International Tables Vol C Tables 4.2.6.8 and 6.1.1.4'
H H 0.0000 0.0000 'International Tables Vol C Tables 4.2.6.8 and 6.1.1.4'
N N 0.0061 0.0033 'International Tables Vol C Tables 4.2.6.8 and 6.1.1.4'
O O 0.0106 0.0060 'International Tables Vol C Tables 4.2.6.8 and 6.1.1.4'
Na Na 0.0362 0.0249 'International Tables Vol C Tables 4.2.6.8 and 6.1.1.4'
Fe Fe 0.3463 0.8444 'International Tables Vol C Tables 4.2.6.8 and 6.1.1.4'

loop_
_geom_angle_atom_site_label_1
_geom_angle_atom_site_label_2
_geom_angle_atom_site_label_3
_geom_angle
_geom_angle_site_symmetry_1
_geom_angle_site_symmetry_3
N2 Fe2 N2 92.41(19) 8_746 .
N2 Fe2 N2 92.41(19) 8_746 11_567
N2 Fe2 N2 92.41(19) . 11_567
N2 Fe2 N1 83.38(19) 8_746 8_746
N2 Fe2 N1 91.69(19) . 8_746
N2 Fe2 N1 174.24(18) 11_567 8_746
N2 Fe2 N1 91.69(19) 8_746 11_567
N2 Fe2 N1 174.25(18) . 11_567
N2 Fe2 N1 83.38(19) 11_567 11_567
N1 Fe2 N1 92.79(19) 8_746 11_567
N2 Fe2 N1 174.25(18) 8_746 .
N2 Fe2 N1 83.38(19) . .
N2 Fe2 N1 91.69(19) 11_567 .
N1 Fe2 N1 92.79(19) 8_746 .
N1 Fe2 N1 92.79(19) 11_567 .
O1 Fe1 O1 89.0(2) . 7_564
O1 Fe1 O1 89.0(2) . 10_655
O1 Fe1 O1 89.0(2) 7_564 10_655
O1 Fe1 O2 97.2(2) . 7_564
O1 Fe1 O2 80.5(2) 7_564 7_564
O1 Fe1 O2 167.7(2) 10_655 7_564
O1 Fe1 O2 80.5(2) . .
O1 Fe1 O2 167.7(2) 7_564 .
O1 Fe1 O2 97.2(2) 10_655 .
O2 Fe1 O2 94.3(2) 7_564 .
O1 Fe1 O2 167.7(2) . 10_655
O1 Fe1 O2 97.2(2) 7_564 10_655
O1 Fe1 O2 80.5(2) 10_655 10_655
O2 Fe1 O2 94.3(2) 7_564 10_655
O2 Fe1 O2 94.3(2) . 10_655
C3 N1 C14 116.3(5) . .
C3 N1 Fe2 130.7(4) . .
C14 N1 Fe2 112.9(3) . .
C12 N2 C13 117.9(5) . .
C12 N2 Fe2 130.3(4) . .
C13 N2 Fe2 111.7(4) . .
C7 C8 C9 121.4(6) . .
C7 C8 H8 119.3 . .
C9 C8 H8 119.3 . .
C10 C11 C12 120.4(7) . .
C10 C11 H11 119.8 . .
C12 C11 H11 119.8 . .
C4 C5 C6 119.7(6) . .
C4 C5 H5 120.1 . .
C6 C5 H5 120.1 . .
C8 C7 C6 119.9(6) . .
C8 C7 H7 120.1 . .
C6 C7 H7 120.1 . .
C14 C6 C7 120.4(6) . .
C14 C6 C5 116.4(6) . .
C7 C6 C5 123.2(6) . .
C13 C9 C8 118.9(6) . .
C13 C9 C10 116.3(6) . .
C8 C9 C10 124.7(6) . .
C11 C10 C9 119.3(6) . .
C11 C10 H10 120.4 . .
C9 C10 H10 120.4 . .
N2 C12 C11 122.3(7) . .
N2 C12 H12 118.8 . .
C11 C12 H12 118.8 . .
N1 C3 C4 122.6(6) . .
N1 C3 H3 118.7 . .
C4 C3 H3 118.7 . .
N1 C14 C6 125.1(5) . .
N1 C14 C13 115.1(5) . .
C6 C14 C13 119.8(5) . .
N2 C13 C9 123.6(5) . .
N2 C13 C14 116.9(5) . .
C9 C13 C14 119.5(5) . .
C1 O1 Fe1 116.0(4) . .
C5 C4 C3 119.8(6) . .
C5 C4 H4 120.1 . .
C3 C4 H4 120.1 . .
O3 C1 O1 126.3(6) . .
O3 C1 C2 119.2(7) . .
O1 C1 C2 114.5(6) . .
C1 O3 Na1 123.4(5) . .
O3 Na1 O3 94.8(3) 5 .
O3 Na1 O3 94.8(3) 5 9
O3 Na1 O3 94.8(3) . 9
O3 Na1 O4 91.9(2) 5 .
O3 Na1 O4 66.37(17) . .
O3 Na1 O4 160.5(3) 9 .
O3 Na1 O4 66.37(17) 5 5
O3 Na1 O4 160.5(3) . 5
O3 Na1 O4 91.9(2) 9 5
O4 Na1 O4 107.54(17) . 5
O3 Na1 O4 160.5(3) 5 9
O3 Na1 O4 91.9(2) . 9
O3 Na1 O4 66.37(17) 9 9
O4 Na1 O4 107.55(17) . 9
O4 Na1 O4 107.55(17) 5 9
C2 O4 Na1 112.0(5) . .
O4 C2 O2 128.9(7) . .
O4 C2 C1 118.8(7) . .
O2 C2 C1 112.2(7) . .
C2 O2 Fe1 116.4(4) . .

loop_
_geom_bond_atom_site_label_1
_geom_bond_atom_site_label_2
_geom_bond_distance
_geom_bond_site_symmetry_2
Fe2 N2 1.977(5) 8_746
Fe2 N2 1.977(5) .
Fe2 N2 1.977(5) 11_567
Fe2 N1 1.980(4) 8_746
Fe2 N1 1.980(4) 11_567
Fe2 N1 1.980(4) .
Fe1 O1 2.009(5) .
Fe1 O1 2.009(5) 7_564
Fe1 O1 2.009(5) 10_655
Fe1 O2 2.010(5) 7_564
Fe1 O2 2.010(5) .
Fe1 O2 2.010(5) 10_655
N1 C3 1.319(7) .
N1 C14 1.371(7) .
N2 C12 1.313(7) .
N2 C13 1.381(7) .
C8 C7 1.363(10) .
C8 C9 1.411(9) .
C8 H8 0.9300 .
C11 C10 1.360(11) .
C11 C12 1.400(9) .
C11 H11 0.9300 .
C5 C4 1.352(11) .
C5 C6 1.403(9) .
C5 H5 0.9300 .
C7 C6 1.401(9) .
C7 H7 0.9300 .
C6 C14 1.376(8) .
C9 C13 1.392(8) .
C9 C10 1.425(10) .
C10 H10 0.9300 .
C12 H12 0.9300 .
C3 C4 1.408(10) .
C3 H3 0.9300 .
C14 C13 1.424(8) .
O1 C1 1.266(8) .
C4 H4 0.9300 .
C1 O3 1.205(9) .
C1 C2 1.583(9) .
O3 Na1 2.343(6) .
Na1 O3 2.343(7) 5
Na1 O3 2.343(6) 9
Na1 O4 2.668(6) .
Na1 O4 2.668(6) 5
Na1 O4 2.668(6) 9
O4 C2 1.211(9) .
C2 O2 1.289(9) .

loop_
_geom_torsion_atom_site_label_1
_geom_torsion_atom_site_label_2
_geom_torsion_atom_site_label_3
_geom_torsion_atom_site_label_4
_geom_torsion
_geom_torsion_site_symmetry_1
_geom_torsion_site_symmetry_4
N2 Fe2 N1 C3 -134.8(18) 8_746 .
N2 Fe2 N1 C3 -178.0(6) . .
N2 Fe2 N1 C3 89.7(6) 11_567 .
N1 Fe2 N1 C3 -86.6(5) 8_746 .
N1 Fe2 N1 C3 6.3(6) 11_567 .
N2 Fe2 N1 C14 42(2) 8_746 .
N2 Fe2 N1 C14 -1.5(4) . .
N2 Fe2 N1 C14 -93.7(4) 11_567 .
N1 Fe2 N1 C14 89.9(5) 8_746 .
N1 Fe2 N1 C14 -177.2(4) 11_567 .
N2 Fe2 N2 C12 7.5(6) 8_746 .
N2 Fe2 N2 C12 -85.0(5) 11_567 .
N1 Fe2 N2 C12 90.9(6) 8_746 .
N1 Fe2 N2 C12 -127.9(18) 11_567 .
N1 Fe2 N2 C12 -176.4(6) . .
N2 Fe2 N2 C13 -176.1(4) 8_746 .
N2 Fe2 N2 C13 91.4(5) 11_567 .
N1 Fe2 N2 C13 -92.7(4) 8_746 .
N1 Fe2 N2 C13 48(2) 11_567 .
N1 Fe2 N2 C13 -0.1(4) . .
C9 C8 C7 C6 -1.6(11) . .
C8 C7 C6 C14 0.4(10) . .
C8 C7 C6 C5 -179.3(7) . .
C4 C5 C6 C14 -0.3(11) . .
C4 C5 C6 C7 179.4(7) . .
C7 C8 C9 C13 0.5(11) . .
C7 C8 C9 C10 178.6(7) . .
C12 C11 C10 C9 1.2(13) . .
C13 C9 C10 C11 -3.4(11) . .
C8 C9 C10 C11 178.5(7) . .
C13 N2 C12 C11 -0.6(10) . .
Fe2 N2 C12 C11 175.6(5) . .
C10 C11 C12 N2 0.9(12) . .
C14 N1 C3 C4 -2.4(10) . .
Fe2 N1 C3 C4 174.0(5) . .
C3 N1 C14 C6 0.1(9) . .
Fe2 N1 C14 C6 -177.0(5) . .
C3 N1 C14 C13 179.8(6) . .
Fe2 N1 C14 C13 2.7(6) . .
C7 C6 C14 N1 -178.5(6) . .
C5 C6 C14 N1 1.2(10) . .
C7 C6 C14 C13 1.8(10) . .
C5 C6 C14 C13 -178.4(6) . .
C12 N2 C13 C9 -1.8(9) . .
Fe2 N2 C13 C9 -178.7(5) . .
C12 N2 C13 C14 178.5(5) . .
Fe2 N2 C13 C14 1.6(7) . .
C8 C9 C13 N2 -177.9(6) . .
C10 C9 C13 N2 3.8(10) . .
C8 C9 C13 C14 1.8(10) . .
C10 C9 C13 C14 -176.5(6) . .
N1 C14 C13 N2 -2.9(8) . .
C6 C14 C13 N2 176.8(6) . .
N1 C14 C13 C9 177.4(5) . .
C6 C14 C13 C9 -2.9(9) . .
O1 Fe1 O1 C1 -176.6(6) 7_564 .
O1 Fe1 O1 C1 94.4(7) 10_655 .
O2 Fe1 O1 C1 -96.3(6) 7_564 .
O2 Fe1 O1 C1 -3.1(6) . .
O2 Fe1 O1 C1 62.9(12) 10_655 .
C6 C5 C4 C3 -1.8(12) . .
N1 C3 C4 C5 3.4(13) . .
Fe1 O1 C1 O3 179.8(8) . .
Fe1 O1 C1 C2 0.8(10) . .
O1 C1 O3 Na1 178.2(7) . .
C2 C1 O3 Na1 -2.9(13) . .
C1 O3 Na1 O3 90.3(10) . 5
C1 O3 Na1 O3 -174.5(8) . 9
C1 O3 Na1 O4 0.3(8) . .
C1 O3 Na1 O4 75.8(13) . 5
C1 O3 Na1 O4 -108.1(8) . 9
O3 Na1 O4 C2 -91.4(6) 5 .
O3 Na1 O4 C2 3.0(6) . .
O3 Na1 O4 C2 18.8(12) 9 .
O4 Na1 O4 C2 -157.2(6) 5 .
O4 Na1 O4 C2 87.3(7) 9 .
Na1 O4 C2 O2 176.6(7) . .
Na1 O4 C2 C1 -5.3(10) . .
O3 C1 C2 O4 6.0(13) . .
O1 C1 C2 O4 -175.0(8) . .
O3 C1 C2 O2 -175.6(8) . .
O1 C1 C2 O2 3.4(11) . .
O4 C2 O2 Fe1 172.2(8) . .
C1 C2 O2 Fe1 -6.0(8) . .
O1 Fe1 O2 C2 5.2(5) . .
O1 Fe1 O2 C2 37.2(13) 7_564 .
O1 Fe1 O2 C2 -82.5(5) 10_655 .
O2 Fe1 O2 C2 101.8(6) 7_564 .
O2 Fe1 O2 C2 -163.5(6) 10_655 .
